data_2009444
loop_
_publ_author_name
'El Fadli, Z.'
'Lemoine, P.'
'Guittard, M.'
'Tomas, A.'

_publ_section_title
;
 Structure du sulfur d'ytterbium, Yb~2~S~3~
;
_journal_issue 2
_journal_name_full 'Acta Crystallographica Section C'
_journal_page_first 166
_journal_page_last 168
_journal_paper_doi 10.1107/S0108270193006705
_journal_volume 50
_journal_year 1994
_chemical_formula_sum 'S3 Yb2'
_chemical_formula_weight 442,26
_space_group_crystal_system trigonal
_space_group_IT_number 167
_space_group_name_Hall '-P 3* 2n'
_space_group_name_H-M_alt 'R -3 c :R'
_atom_type_scat_source IntTabIV
_cell_angle_alpha 55.88(3)
_cell_angle_beta 55.88(3)
_cell_angle_gamma 55.88(3)
_cell_formula_units_Z 2
_cell_length_a 7.193(3)
_cell_length_b 7.193(3)
_cell_length_c 7.193(3)
_cell_measurement_reflns_used 16
_cell_measurement_temperature 293
_cell_measurement_theta_max 10.56
_cell_measurement_theta_min 4.14
_cell_volume 238.0(2)
_diffrn_measurement_device 'Syntex 4 cercles automatique'
_diffrn_measurement_method '\w-2\q , 2\q variant de 2\q~1~-0.7 \`a 2\q~2~ + 0.7\%'
_diffrn_radiation_type MoK\a
_diffrn_radiation_wavelength 0.71069
_diffrn_reflns_limit_h_max 9
_diffrn_reflns_limit_h_min 0
_diffrn_reflns_limit_k_max 11
_diffrn_reflns_limit_k_min 0
_diffrn_reflns_limit_l_max 11
_diffrn_reflns_limit_l_min 0
_diffrn_reflns_number 133
_diffrn_reflns_theta_max 35.05
_diffrn_standards_decay_% '0.01 ecart-type'
_diffrn_standards_number 3
_exptl_absorpt_coefficient_mu 42,1
_exptl_absorpt_correction_T_max 0.149
_exptl_absorpt_correction_T_min 0.055
_exptl_absorpt_correction_type
; programme d'Ibers d'apr\`es m\'ethode analytique
d\'ecrite par de Meulenaer & Tompa (1965)
;
_exptl_crystal_colour Jaune
_exptl_crystal_density_diffrn 6.17(2)
_exptl_crystal_density_meas 6.10(10)
_exptl_crystal_description Triangulaire
_exptl_crystal_size_max 0.015
_exptl_crystal_size_mid 0.010
_exptl_crystal_size_min 0.008
_refine_diff_density_max 1.95
_refine_diff_density_min -1.99
_refine_ls_extinction_coef 0.0765
_refine_ls_extinction_method 'Type I Becker & Coppens (1975)'
_refine_ls_goodness_of_fit_obs 0.29
_refine_ls_number_parameters 'maximum 2'
_refine_ls_number_reflns 133
_refine_ls_R_factor_obs 0.029
_refine_ls_shift/esd_max 0.003
_refine_ls_structure_factor_coef F
_refine_ls_weighting_scheme unit
_refine_ls_wR_factor_obs 0.034
_reflns_number_observed 133
_reflns_number_total 133
_reflns_observed_criterion I/F?I/F
_cod_data_source_file du1006.cif
_cod_data_source_block du1006_structure_1_of_1
_cod_depositor_comments
;
The following automatic conversions were performed:

'_refine_ls_weighting_scheme' value '1' was changed to 'unit'.

Automatic conversion script
Id: cif_fix_values 3143 2015-03-26 13:38:13Z robertas 
;
_cod_original_cell_volume 238.1(6.5)
_cod_original_formula_sum 'Yb2 S3'
_cod_database_code 2009444

loop_
_space_group_symop_id
_space_group_symop_operation_xyz
1 x,y,z
2 z,x,y
3 y,z,x
4 -y+1/2,-x+1/2,-z+1/2
5 -z+1/2,-y+1/2,-x+1/2
6 -x+1/2,-z+1/2,-y+1/2
7 -x,-y,-z
8 -z,-x,-y
9 -y,-z,-x
10 y+1/2,x+1/2,z+1/2
11 z+1/2,y+1/2,x+1/2
12 x+1/2,z+1/2,y+1/2

loop_
_atom_site_label
_atom_site_fract_x
_atom_site_fract_y
_atom_site_fract_z
_atom_site_U_iso_or_equiv
Yb .34976(3) .34976(3) .34976(3) .0068(3)
S .5522(10) .9478(17) .25 .017(12)

loop_
_geom_angle_atom_site_label_1
_geom_angle_atom_site_label_2
_geom_angle_atom_site_label_3
_geom_angle
S Yb S 100.7(1.2)
S Yb S 85.9(1.6)
S Yb S 165.16(24)
S Yb S 91.0(1.4)
S Yb S 80.7(1.8)

loop_
_geom_bond_atom_site_label_1
_geom_bond_atom_site_label_2
_geom_bond_distance
Yb S 2.65(5)
Yb S 2.72(3)
